data_4337777
loop_
_publ_author_name
'Wu, Shu-Qi'
'Wang, Yi-Tong'
'Cui, Ai-Li'
'Kou, Hui-Zhong'

_publ_section_title
;
 Toward Higher Nuclearity: Tetranuclear Cobalt(II) Metallogrid Exhibiting
 Spin Crossover.
;
_journal_issue 5
_journal_name_full 'Inorganic chemistry'
_journal_page_first 2613
_journal_page_last 2618
_journal_paper_doi 10.1021/ic402971a
_journal_volume 53
_journal_year 2014
_chemical_formula_sum 'C22 H18 Cl3 Co N10 O4'
_chemical_formula_weight 651.74
_chemical_name_systematic
; 
 ? 
;
_space_group_IT_number 14
_symmetry_cell_setting monoclinic
_symmetry_space_group_name_Hall '-P 2ybc'
_symmetry_space_group_name_H-M 'P 1 21/c 1'
_atom_sites_solution_hydrogens geom
_atom_sites_solution_primary direct
_atom_sites_solution_secondary difmap
_audit_creation_method SHELXL-97
_cell_angle_alpha 90.00
_cell_angle_beta 95.615(3)
_cell_angle_gamma 90.00
_cell_formula_units_Z 4
_cell_length_a 8.9811(10)
_cell_length_b 16.9120(17)
_cell_length_c 17.1719(19)
_cell_measurement_temperature 298(2)
_cell_measurement_theta_max 27.48
_cell_measurement_theta_min 3.14
_cell_volume 2595.7(5)
_computing_cell_refinement 'crystalstructure 3.6.0 (Rigaku, 2004)'
_computing_data_collection 'crystalstructure 3.6.0 (Rigaku, 2004)'
_computing_data_reduction 'SHELXL-97 (Sheldrick, 1997)'
_computing_molecular_graphics 'XP (Sheldrick, 1998)'
_computing_publication_material 'XP (Sheldrick, 1998)'
_computing_structure_refinement 'SHELXL-97 (Sheldrick, 1997)'
_computing_structure_solution 'SHELXS-97 (Sheldrick, 1990)'
_diffrn_ambient_temperature 298(2)
_diffrn_detector_area_resol_mean 0.77
_diffrn_measured_fraction_theta_full 0.993
_diffrn_measured_fraction_theta_max 0.993
_diffrn_measurement_device_type 'Rigaku R-AXIS RAPID IP'
_diffrn_measurement_method '\w scans'
_diffrn_radiation_monochromator graphite
_diffrn_radiation_source 'fine-focus sealed tube'
_diffrn_radiation_type MoK\a
_diffrn_radiation_wavelength 0.71073
_diffrn_reflns_av_R_equivalents 0.0813
_diffrn_reflns_av_sigmaI/netI 0.0733
_diffrn_reflns_limit_h_max 10
_diffrn_reflns_limit_h_min -11
_diffrn_reflns_limit_k_max 21
_diffrn_reflns_limit_k_min -21
_diffrn_reflns_limit_l_max 22
_diffrn_reflns_limit_l_min -22
_diffrn_reflns_number 24149
_diffrn_reflns_theta_full 27.48
_diffrn_reflns_theta_max 27.48
_diffrn_reflns_theta_min 3.13
_exptl_absorpt_coefficient_mu 1.022
_exptl_absorpt_correction_T_max 1.000
_exptl_absorpt_correction_T_min 0.351
_exptl_absorpt_correction_type empirical
_exptl_absorpt_process_details 'Higashi, T. (1995)'
_exptl_crystal_colour brown
_exptl_crystal_density_diffrn 1.668
_exptl_crystal_density_method 'not measured'
_exptl_crystal_description block
_exptl_crystal_F_000 1320
_exptl_crystal_size_max 0.35
_exptl_crystal_size_mid 0.18
_exptl_crystal_size_min 0.13
_refine_diff_density_max 0.496
_refine_diff_density_min -1.077
_refine_diff_density_rms 0.090
_refine_ls_extinction_method none
_refine_ls_goodness_of_fit_ref 1.100
_refine_ls_hydrogen_treatment constr
_refine_ls_matrix_type full
_refine_ls_number_parameters 370
_refine_ls_number_reflns 5912
_refine_ls_number_restraints 0
_refine_ls_restrained_S_all 1.100
_refine_ls_R_factor_all 0.0811
_refine_ls_R_factor_gt 0.0586
_refine_ls_shift/su_max 0.001
_refine_ls_shift/su_mean 0.000
_refine_ls_structure_factor_coef Fsqd
_refine_ls_weighting_details 'calc w=1/[\s^2^(Fo^2^)+(0.0893P)^2^+0.4865P] where P=(Fo^2^+2Fc^2^)/3'
_refine_ls_weighting_scheme calc
_refine_ls_wR_factor_gt 0.1585
_refine_ls_wR_factor_ref 0.1785
_reflns_number_gt 4215
_reflns_number_total 5912
_reflns_threshold_expression >2sigma(I)
_cod_data_source_file ic402971a_si_002.cif
_cod_data_source_block 2
_cod_depositor_comments
;
The following automatic conversions were performed:

'_symmetry_cell_setting' value 'Monoclinic' changed to 'monoclinic'
according to
/usr/data/users/saulius/crontab/automatic-downloads/current/ACS/lib/dictionaries/cif_core.dic
dictionary named 'cif_core.dic' version 2.4.2 from
2011-04-26.

'_exptl_absorpt_correction_type' value 'Empirical'
changed to 'empirical' according to
/usr/data/users/saulius/crontab/automatic-downloads/current/ACS/lib/dictionaries/cif_core.dic
dictionary named 'cif_core.dic' version 2.4.2 from 2011-04-26.

Automatic conversion script
Id: cif_fix_values 2281 2013-09-26 08:29:07Z andrius 
;
_cod_original_sg_symbol_H-M P2(1)/c
_cod_database_code 4337777

loop_
_symmetry_equiv_pos_as_xyz
'x, y, z'
'-x, y+1/2, -z+1/2'
'-x, -y, -z'
'x, -y-1/2, z-1/2'

loop_
_atom_site_label
_atom_site_type_symbol
_atom_site_fract_x
_atom_site_fract_y
_atom_site_fract_z
_atom_site_U_iso_or_equiv
_atom_site_adp_type
_atom_site_occupancy
_atom_site_symmetry_multiplicity
_atom_site_calc_flag
_atom_site_refinement_flags
Co1 Co 0.72635(5) 0.87825(3) 0.22277(2) 0.03245(17) Uani 1 1 d .
Cl1 Cl 0.45527(15) 1.20063(6) 0.08761(7) 0.0680(3) Uani 1 1 d .
Cl2 Cl 1.16473(13) 0.91250(8) -0.04113(6) 0.0666(3) Uani 1 1 d .
C3 C 0.4653(4) 1.0435(2) 0.1004(2) 0.0416(8) Uani 1 1 d .
H3A H 0.3858 1.0419 0.0614 0.050 Uiso 1 1 calc R
N7 N 0.8518(3) 0.88060(15) 0.13838(16) 0.0357(6) Uani 1 1 d .
N9 N 0.9021(3) 0.91902(16) 0.27652(15) 0.0352(6) Uani 1 1 d .
N5 N 0.7541(3) 0.76055(16) 0.23609(16) 0.0369(6) Uani 1 1 d .
N4 N 0.5581(3) 0.84653(17) 0.15677(16) 0.0365(6) Uani 1 1 d .
N2 N 0.6497(3) 0.98105(16) 0.19126(16) 0.0358(6) Uani 1 1 d .
N1 N 0.6413(4) 1.12100(16) 0.18365(17) 0.0415(7) Uani 1 1 d .
C7 C 0.6202(5) 0.6404(2) 0.1944(2) 0.0465(9) Uani 1 1 d .
H7A H 0.5373 0.6163 0.1676 0.056 Uiso 1 1 calc R
N10 N 0.6467(3) 0.89061(16) 0.32792(17) 0.0383(7) Uani 1 1 d .
N3 N 0.4750(3) 0.90240(17) 0.11409(18) 0.0402(7) Uani 1 1 d .
N8 N 1.0233(3) 0.93474(17) 0.23710(16) 0.0403(7) Uani 1 1 d .
N6 N 0.9099(4) 0.8709(2) 0.00705(18) 0.0503(8) Uani 1 1 d .
C13 C 1.0455(4) 0.9004(2) 0.0317(2) 0.0448(9) Uani 1 1 d .
C17 C 0.7603(5) 0.9153(2) 0.3811(2) 0.0436(8) Uani 1 1 d .
C1 C 0.5268(5) 1.1128(2) 0.1275(2) 0.0424(9) Uani 1 1 d .
C4 C 0.5288(4) 0.9740(2) 0.13489(19) 0.0358(7) Uani 1 1 d .
C15 C 0.9904(4) 0.91235(19) 0.16208(19) 0.0354(7) Uani 1 1 d .
C14 C 1.0930(4) 0.9214(2) 0.1061(2) 0.0445(9) Uani 1 1 d .
H14A H 1.1889 0.9408 0.1195 0.053 Uiso 1 1 calc R
C6 C 0.6352(4) 0.7216(2) 0.19481(19) 0.0388(8) Uani 1 1 d .
C9 C 0.8507(5) 0.6330(2) 0.2751(3) 0.0545(10) Uani 1 1 d .
H9A H 0.9253 0.6030 0.3024 0.065 Uiso 1 1 calc R
C5 C 0.5303(4) 0.7720(2) 0.1494(2) 0.0412(8) Uani 1 1 d .
H5A H 0.4492 0.7523 0.1174 0.049 Uiso 1 1 calc R
C2 C 0.6971(4) 1.0541(2) 0.2126(2) 0.0387(8) Uani 1 1 d .
H2A H 0.7767 1.0576 0.2514 0.046 Uiso 1 1 calc R
C16 C 0.9009(4) 0.9327(2) 0.3503(2) 0.0465(9) Uani 1 1 d .
H16A H 0.9836 0.9521 0.3812 0.056 Uiso 1 1 calc R
C21 C 0.5085(5) 0.8806(2) 0.3514(2) 0.0448(9) Uani 1 1 d .
C12 C 0.8207(5) 0.8620(2) 0.0623(2) 0.0446(9) Uani 1 1 d .
H12A H 0.7266 0.8407 0.0476 0.054 Uiso 1 1 calc R
C8 C 0.7322(5) 0.5955(2) 0.2350(2) 0.0524(10) Uani 1 1 d .
H8A H 0.7263 0.5406 0.2348 0.063 Uiso 1 1 calc R
C22 C 0.3793(5) 0.8549(3) 0.2960(3) 0.0589(11) Uani 1 1 d .
H22A H 0.4115 0.8485 0.2447 0.088 Uiso 1 1 calc R
H22B H 0.3020 0.8943 0.2943 0.088 Uiso 1 1 calc R
H22C H 0.3412 0.8056 0.3133 0.088 Uiso 1 1 calc R
C10 C 0.8620(4) 0.7155(2) 0.2759(2) 0.0450(8) Uani 1 1 d .
C18 C 0.7398(5) 0.9264(3) 0.4597(2) 0.0600(11) Uani 1 1 d .
H18A H 0.8192 0.9416 0.4955 0.072 Uiso 1 1 calc R
C19 C 0.5988(6) 0.9143(3) 0.4835(3) 0.0680(13) Uani 1 1 d .
H19A H 0.5822 0.9206 0.5357 0.082 Uiso 1 1 calc R
C20 C 0.4849(5) 0.8931(2) 0.4295(3) 0.0567(11) Uani 1 1 d .
H20A H 0.3892 0.8869 0.4450 0.068 Uiso 1 1 calc R
C11 C 0.9963(6) 0.7527(3) 0.3192(3) 0.0762(15) Uani 1 1 d .
H11A H 0.9890 0.8091 0.3147 0.114 Uiso 1 1 calc R
H11B H 1.0849 0.7348 0.2975 0.114 Uiso 1 1 calc R
H11C H 1.0014 0.7380 0.3734 0.114 Uiso 1 1 calc R
Cl3 Cl 0.85295(15) 0.15027(7) 0.42640(7) 0.0696(3) Uani 1 1 d .
O1 O 0.7077(5) 0.1158(3) 0.4001(3) 0.1176(16) Uani 1 1 d .
O2 O 0.8888(7) 0.1291(4) 0.5033(3) 0.174(3) Uani 1 1 d .
O3 O 0.9548(7) 0.1137(4) 0.3823(4) 0.160(2) Uani 1 1 d .
O4 O 0.8208(18) 0.2263(8) 0.4353(13) 0.184(10) Uani 0.50 1 d P
O4A O 0.876(3) 0.2234(10) 0.3973(13) 0.208(11) Uani 0.50 1 d P

loop_
_atom_site_aniso_label
_atom_site_aniso_U_11
_atom_site_aniso_U_22
_atom_site_aniso_U_33
_atom_site_aniso_U_23
_atom_site_aniso_U_13
_atom_site_aniso_U_12
Co1 0.0264(3) 0.0362(3) 0.0348(3) 0.00185(17) 0.0028(2) -0.00109(18)
Cl1 0.0923(9) 0.0385(5) 0.0678(7) 0.0025(4) -0.0203(6) 0.0091(5)
Cl2 0.0513(7) 0.0991(9) 0.0530(6) 0.0048(6) 0.0233(5) -0.0022(6)
C3 0.037(2) 0.0430(19) 0.0438(19) 0.0048(15) 0.0000(16) -0.0010(16)
N7 0.0286(15) 0.0394(15) 0.0391(15) 0.0001(11) 0.0033(13) -0.0024(12)
N9 0.0290(15) 0.0412(15) 0.0354(14) 0.0019(11) 0.0021(12) 0.0002(12)
N5 0.0318(16) 0.0385(15) 0.0402(15) 0.0038(12) 0.0034(13) -0.0021(12)
N4 0.0285(15) 0.0391(15) 0.0416(15) 0.0045(12) 0.0016(13) -0.0001(12)
N2 0.0312(16) 0.0370(15) 0.0395(14) 0.0016(12) 0.0051(13) -0.0007(12)
N1 0.0442(19) 0.0379(16) 0.0419(16) -0.0004(12) 0.0022(15) 0.0009(13)
C7 0.048(2) 0.042(2) 0.050(2) -0.0009(16) 0.0087(19) -0.0026(17)
N10 0.0382(17) 0.0372(15) 0.0413(15) 0.0046(12) 0.0129(14) 0.0041(13)
N3 0.0326(16) 0.0382(15) 0.0483(16) 0.0066(13) -0.0044(14) -0.0014(13)
N8 0.0292(16) 0.0485(17) 0.0424(15) -0.0020(13) -0.0006(13) -0.0081(13)
N6 0.042(2) 0.068(2) 0.0408(16) -0.0066(14) 0.0071(15) -0.0066(16)
C13 0.036(2) 0.055(2) 0.046(2) 0.0057(17) 0.0130(17) 0.0066(17)
C17 0.048(2) 0.047(2) 0.0363(17) 0.0010(15) 0.0034(17) 0.0034(17)
C1 0.047(2) 0.0386(19) 0.0420(19) 0.0036(14) 0.0061(18) 0.0045(16)
C4 0.0293(18) 0.0400(18) 0.0384(17) 0.0005(14) 0.0057(15) -0.0026(14)
C15 0.0270(17) 0.0370(17) 0.0421(18) 0.0031(14) 0.0026(15) 0.0017(14)
C14 0.0268(18) 0.054(2) 0.053(2) 0.0023(17) 0.0032(16) -0.0044(16)
C6 0.036(2) 0.0401(18) 0.0410(18) -0.0011(14) 0.0082(16) -0.0052(15)
C9 0.054(3) 0.044(2) 0.065(3) 0.0105(18) 0.002(2) 0.0088(19)
C5 0.0332(19) 0.0388(18) 0.051(2) 0.0019(15) 0.0005(16) -0.0049(15)
C2 0.037(2) 0.0386(18) 0.0407(18) -0.0021(14) 0.0042(16) -0.0032(15)
C16 0.045(2) 0.054(2) 0.0394(19) 0.0016(16) -0.0001(17) -0.0020(18)
C21 0.045(2) 0.0373(19) 0.054(2) 0.0079(15) 0.0184(19) 0.0084(16)
C12 0.041(2) 0.058(2) 0.0354(17) -0.0047(16) 0.0054(16) -0.0077(17)
C8 0.057(3) 0.0365(19) 0.065(3) 0.0044(17) 0.012(2) 0.0045(17)
C22 0.034(2) 0.079(3) 0.066(3) 0.010(2) 0.022(2) 0.001(2)
C10 0.038(2) 0.047(2) 0.050(2) 0.0054(17) 0.0023(17) 0.0072(17)
C18 0.069(3) 0.070(3) 0.041(2) -0.0034(19) 0.007(2) 0.000(2)
C19 0.086(4) 0.072(3) 0.051(2) -0.001(2) 0.030(3) 0.002(3)
C20 0.062(3) 0.053(2) 0.059(3) 0.0005(19) 0.030(2) 0.002(2)
C11 0.063(3) 0.054(3) 0.104(4) 0.016(2) -0.033(3) 0.002(2)
Cl3 0.0667(8) 0.0731(8) 0.0678(7) -0.0057(6) 0.0006(6) 0.0149(6)
O1 0.076(3) 0.150(4) 0.119(4) 0.000(3) -0.028(3) -0.003(3)
O2 0.114(5) 0.322(9) 0.078(3) 0.027(4) -0.029(3) -0.004(5)
O3 0.116(5) 0.208(7) 0.166(5) -0.033(4) 0.061(4) 0.020(4)
O4 0.121(11) 0.065(8) 0.34(3) -0.074(12) -0.092(14) 0.035(7)
O4A 0.33(3) 0.073(10) 0.225(17) 0.041(11) 0.056(15) -0.051(13)

loop_
_atom_type_symbol
_atom_type_description
_atom_type_scat_dispersion_real
_atom_type_scat_dispersion_imag
_atom_type_scat_source
C C 0.0033 0.0016 'International Tables Vol C Tables 4.2.6.8 and 6.1.1.4'
H H 0.0000 0.0000 'International Tables Vol C Tables 4.2.6.8 and 6.1.1.4'
N N 0.0061 0.0033 'International Tables Vol C Tables 4.2.6.8 and 6.1.1.4'
O O 0.0106 0.0060 'International Tables Vol C Tables 4.2.6.8 and 6.1.1.4'
Cl Cl 0.1484 0.1585 'International Tables Vol C Tables 4.2.6.8 and 6.1.1.4'
Co Co 0.3494 0.9721 'International Tables Vol C Tables 4.2.6.8 and 6.1.1.4'

loop_
_geom_angle_atom_site_label_1
_geom_angle_atom_site_label_2
_geom_angle_atom_site_label_3
_geom_angle
N4 Co1 N9 171.64(11)
N4 Co1 N7 92.70(12)
N9 Co1 N7 80.61(12)
N4 Co1 N2 81.03(12)
N9 Co1 N2 93.82(12)
N7 Co1 N2 89.37(11)
N4 Co1 N5 82.51(12)
N9 Co1 N5 102.58(12)
N7 Co1 N5 91.76(11)
N2 Co1 N5 163.54(12)
N4 Co1 N10 103.62(12)
N9 Co1 N10 82.91(12)
N7 Co1 N10 163.48(13)
N2 Co1 N10 90.56(11)
N5 Co1 N10 92.96(10)
C1 C3 C4 116.2(4)
C1 C3 H3A 121.9
C4 C3 H3A 121.9
C12 N7 C15 118.2(3)
C12 N7 Co1 130.2(3)
C15 N7 Co1 111.3(2)
C16 N9 N8 122.5(3)
C16 N9 Co1 117.5(2)
N8 N9 Co1 120.1(2)
C10 N5 C6 117.7(3)
C10 N5 Co1 133.1(3)
C6 N5 Co1 109.2(2)
C5 N4 N3 122.1(3)
C5 N4 Co1 118.4(3)
N3 N4 Co1 119.4(2)
C2 N2 C4 118.3(3)
C2 N2 Co1 131.1(3)
C4 N2 Co1 110.6(2)
C2 N1 C1 114.8(3)
C6 C7 C8 118.4(4)
C6 C7 H7A 120.8
C8 C7 H7A 120.8
C21 N10 C17 119.1(3)
C21 N10 Co1 132.1(3)
C17 N10 Co1 108.8(2)
C4 N3 N4 108.4(3)
C15 N8 N9 108.0(3)
C12 N6 C13 114.5(3)
N6 C13 C14 125.8(3)
N6 C13 Cl2 114.9(3)
C14 C13 Cl2 119.3(3)
N10 C17 C18 121.9(4)
N10 C17 C16 116.1(3)
C18 C17 C16 121.9(4)
N1 C1 C3 126.2(3)
N1 C1 Cl1 115.0(3)
C3 C1 Cl1 118.8(3)
N3 C4 N2 120.1(3)
N3 C4 C3 121.4(3)
N2 C4 C3 118.5(3)
N8 C15 N7 119.9(3)
N8 C15 C14 121.8(3)
N7 C15 C14 118.3(3)
C13 C14 C15 116.8(3)
C13 C14 H14A 121.6
C15 C14 H14A 121.6
C7 C6 N5 123.0(3)
C7 C6 C5 121.8(3)
N5 C6 C5 115.2(3)
C8 C9 C10 121.4(4)
C8 C9 H9A 119.3
C10 C9 H9A 119.3
N4 C5 C6 114.5(3)
N4 C5 H5A 122.7
C6 C5 H5A 122.7
N1 C2 N2 126.0(4)
N1 C2 H2A 117.0
N2 C2 H2A 117.0
N9 C16 C17 114.4(3)
N9 C16 H16A 122.8
C17 C16 H16A 122.8
N10 C21 C20 119.9(4)
N10 C21 C22 121.7(3)
C20 C21 C22 118.4(4)
N6 C12 N7 126.4(4)
N6 C12 H12A 116.8
N7 C12 H12A 116.8
C9 C8 C7 119.2(4)
C9 C8 H8A 120.4
C7 C8 H8A 120.4
C21 C22 H22A 109.5
C21 C22 H22B 109.5
H22A C22 H22B 109.5
C21 C22 H22C 109.5
H22A C22 H22C 109.5
H22B C22 H22C 109.5
N5 C10 C9 120.3(4)
N5 C10 C11 120.9(3)
C9 C10 C11 118.7(4)
C19 C18 C17 118.5(4)
C19 C18 H18A 120.7
C17 C18 H18A 120.7
C20 C19 C18 119.2(4)
C20 C19 H19A 120.4
C18 C19 H19A 120.4
C19 C20 C21 121.4(4)
C19 C20 H20A 119.3
C21 C20 H20A 119.3
C10 C11 H11A 109.5
C10 C11 H11B 109.5
H11A C11 H11B 109.5
C10 C11 H11C 109.5
H11A C11 H11C 109.5
H11B C11 H11C 109.5
O4 Cl3 O4A 37.3(13)
O4 Cl3 O2 100.0(10)
O4A Cl3 O2 124.2(11)
O4 Cl3 O3 131.0(10)
O4A Cl3 O3 94.2(9)
O2 Cl3 O3 107.6(4)
O4 Cl3 O1 103.0(7)
O4A Cl3 O1 114.4(11)
O2 Cl3 O1 108.1(4)
O3 Cl3 O1 105.6(4)
O4A O4 Cl3 73.1(17)
O4 O4A Cl3 69.6(17)

loop_
_geom_bond_atom_site_label_1
_geom_bond_atom_site_label_2
_geom_bond_distance
Co1 N4 1.876(3)
Co1 N9 1.879(3)
Co1 N7 1.921(3)
Co1 N2 1.928(3)
Co1 N5 2.016(3)
Co1 N10 2.017(3)
Cl1 C1 1.732(4)
Cl2 C13 1.736(3)
C3 C1 1.358(5)
C3 C4 1.412(5)
C3 H3A 0.9300
N7 C12 1.346(4)
N7 C15 1.380(4)
N9 C16 1.290(4)
N9 N8 1.364(4)
N5 C10 1.363(5)
N5 C6 1.389(4)
N4 C5 1.289(4)
N4 N3 1.371(4)
N2 C2 1.346(4)
N2 C4 1.387(4)
N1 C2 1.315(4)
N1 C1 1.346(5)
C7 C6 1.380(5)
C7 C8 1.392(6)
C7 H7A 0.9300
N10 C21 1.353(5)
N10 C17 1.366(5)
N3 C4 1.339(4)
N8 C15 1.347(4)
N6 C12 1.310(5)
N6 C13 1.345(5)
C13 C14 1.355(5)
C17 C18 1.393(5)
C17 C16 1.446(5)
C15 C14 1.403(5)
C14 H14A 0.9300
C6 C5 1.441(5)
C9 C8 1.366(6)
C9 C10 1.399(5)
C9 H9A 0.9300
C5 H5A 0.9300
C2 H2A 0.9300
C16 H16A 0.9300
C21 C20 1.395(5)
C21 C22 1.491(6)
C12 H12A 0.9300
C8 H8A 0.9300
C22 H22A 0.9600
C22 H22B 0.9600
C22 H22C 0.9600
C10 C11 1.493(6)
C18 C19 1.383(6)
C18 H18A 0.9300
C19 C20 1.359(7)
C19 H19A 0.9300
C20 H20A 0.9300
C11 H11A 0.9600
C11 H11B 0.9600
C11 H11C 0.9600
Cl3 O4 1.330(13)
Cl3 O4A 1.357(15)
Cl3 O2 1.375(5)
Cl3 O3 1.390(5)
Cl3 O1 1.460(5)
O4 O4A 0.86(3)
